data_4131808
loop_
_publ_author_name
'Hansmann, Max M.'
'Melaimi, Mohand'
'Munz, Dominik'
'Bertrand, Guy'

_publ_section_title
;
 Modular Approach to Kekul\'e Diradicaloids Derived from Cyclic
 (Alkyl)(amino)carbenes.
;
_journal_issue 7
_journal_name_full 'Journal of the American Chemical Society'
_journal_page_first 2546
_journal_page_last 2554
_journal_paper_doi 10.1021/jacs.7b11183
_journal_volume 140
_journal_year 2018
_chemical_formula_moiety 'C70 H76 Cl4 N6 O4'
_chemical_formula_sum 'C70 H76 Cl4 N6 O4'
_chemical_formula_weight 1207.16
_space_group_crystal_system monoclinic
_space_group_IT_number 14
_space_group_name_Hall '-P 2yn'
_space_group_name_H-M_alt 'P 1 21/n 1'
_atom_sites_solution_hydrogens geom
_audit_creation_date 2017-09-20
_audit_creation_method
;
Olex2 1.2-beta
(compiled 2017.08.10 svn.r3458 for OlexSys, GUI svn.r5381)
;
_cell_angle_alpha 90
_cell_angle_beta 92.142(2)
_cell_angle_gamma 90
_cell_formula_units_Z 2
_cell_length_a 9.8881(4)
_cell_length_b 21.8210(7)
_cell_length_c 18.4240(6)
_cell_measurement_reflns_used 8446
_cell_measurement_temperature 100(2)
_cell_measurement_theta_max 56.88
_cell_measurement_theta_min 3.14
_cell_volume 3972.5(2)
_computing_cell_refinement 'SAINT v8.37A (Bruker, 2016)'
_computing_data_collection 'APEX3 v2016.1-0 (Bruker, 2016)'
_computing_data_reduction 'SAINT v8.37A (Bruker, 2016)'
_computing_molecular_graphics 'Olex2 (Dolomanov et al., 2009)'
_computing_publication_material 'Olex2 (Dolomanov et al., 2009)'
_computing_structure_refinement 'XL (Sheldrick, 2008)'
_computing_structure_solution 'ShelXT (Sheldrick, 2015)'
_diffrn_ambient_temperature 100.0
_diffrn_detector 'Bruker Platinum135 CCD'
_diffrn_detector_area_resol_mean 7.9
_diffrn_detector_type 'CCD Area Detector'
_diffrn_measured_fraction_theta_full 0.971
_diffrn_measured_fraction_theta_max 0.971
_diffrn_measurement_device 'Fixed Chi Three-Circle Diffractometer'
_diffrn_measurement_device_type 'Bruker D8 Platinum135'
_diffrn_measurement_method '\w and \f scans'
_diffrn_radiation_monochromator 'Multilayer Mirrors'
_diffrn_radiation_probe x-ray
_diffrn_radiation_type CuK\a
_diffrn_radiation_wavelength 1.54178
_diffrn_reflns_av_R_equivalents 0.0495
_diffrn_reflns_av_unetI/netI 0.0501
_diffrn_reflns_Laue_measured_fraction_full 0.971
_diffrn_reflns_Laue_measured_fraction_max 0.971
_diffrn_reflns_limit_h_max 10
_diffrn_reflns_limit_h_min -10
_diffrn_reflns_limit_k_max 17
_diffrn_reflns_limit_k_min -24
_diffrn_reflns_limit_l_max 20
_diffrn_reflns_limit_l_min -20
_diffrn_reflns_number 20020
_diffrn_reflns_point_group_measured_fraction_full 0.971
_diffrn_reflns_point_group_measured_fraction_max 0.971
_diffrn_reflns_theta_full 58.928
_diffrn_reflns_theta_max 58.928
_diffrn_reflns_theta_min 3.140
_diffrn_source 'Micro Focus Rotating Anode'
_diffrn_source_type 'Bruker FR-591'
_diffrn_standards_number 0
_exptl_absorpt_coefficient_mu 1.689
_exptl_absorpt_correction_T_max 0.3100
_exptl_absorpt_correction_T_min 0.2051
_exptl_absorpt_correction_type multi-scan
_exptl_absorpt_process_details
'SADABS-2016/2 (Bruker,2016/2) was used for absorption correction. wR2(int) was 0.0732 before and 0.0598 after correction. The Ratio of minimum to maximum transmission is 0.6666. The \l/2 correction factor is Not present.'
_exptl_crystal_colour yellow
_exptl_crystal_colour_primary yellow
_exptl_crystal_density_diffrn 1.009
_exptl_crystal_description block
_exptl_crystal_F_000 1276
_exptl_crystal_size_max 0.2
_exptl_crystal_size_mid 0.2
_exptl_crystal_size_min 0.2
_refine_diff_density_max 0.427
_refine_diff_density_min -0.195
_refine_diff_density_rms 0.042
_refine_ls_extinction_method none
_refine_ls_goodness_of_fit_ref 1.042
_refine_ls_hydrogen_treatment constr
_refine_ls_matrix_type full
_refine_ls_number_parameters 442
_refine_ls_number_reflns 5532
_refine_ls_number_restraints 150
_refine_ls_restrained_S_all 1.036
_refine_ls_R_factor_all 0.0814
_refine_ls_R_factor_gt 0.0546
_refine_ls_shift/su_max 0.000
_refine_ls_shift/su_mean 0.000
_refine_ls_structure_factor_coef Fsqd
_refine_ls_weighting_details 'w=1/[\s^2^(Fo^2^)+(0.0691P)^2^+1.9008P] where P=(Fo^2^+2Fc^2^)/3'
_refine_ls_weighting_scheme calc
_refine_ls_wR_factor_gt 0.1374
_refine_ls_wR_factor_ref 0.1506
_reflns_Friedel_coverage 0.000
_reflns_number_gt 3852
_reflns_number_total 5532
_reflns_threshold_expression 'I > 2\s(I)'
_cod_data_source_file 4aEt_DDQ.cif
_cod_data_source_block mm110_a_sq
_cod_depositor_comments
;
The following automatic conversions were performed:

data item '_diffrn_radiation_probe' value 'X-ray' was changed to
'x-ray' in accordance with the
/home/saulius/struct/COD-crude-data/automatic-downloads/DataCite-retrospective/ACS/depositions/lib/dictionaries/cif_core.dic
dictionary named 'cif_core.dic' version 2.4.2 last updated on
2011-04-26.

Automatic conversion script
Id: cif_fix_values 6909 2019-04-08 15:41:33Z antanas 
;
_cod_database_code 4131808
_shelx_shelxl_version_number 2016/6
_shelx_space_group_comment
;
The symmetry employed for this shelxl refinement is uniquely defined
by the following loop, which should always be used as a source of
symmetry information in preference to the above space-group names.
They are only intended as comments.
;
_shelx_estimated_absorpt_t_max 0.729
_shelx_estimated_absorpt_t_min 0.729
_olex2_refinement_description
;
1. Fixed Uiso
 At 1.2 times of:
  All C(H) groups, All C(H,H) groups
 At 1.5 times of:
  All C(H,H,H) groups
2. Rigid body (RIGU) restrains
 O1, O2, C28, C29, C30, C31, C32, C33, Cl1, Cl2, N2, N3, C2B, C35, Cl1B, Cl4,
 N2B, N3B, C34B, C35B
 with sigma for 1-2 distances of 0.002 and sigma for 1-3 distances of 0.004
3. Others
 Sof(Cl1B)=Sof(Cl4)=Sof(N2B)=Sof(N3B)=Sof(C34B)=Sof(C35B)=1-FVAR(1)
 Sof(Cl1)=Sof(Cl2)=Sof(N2)=Sof(N3)=Sof(C2B)=Sof(C35)=FVAR(1)
4.a Ternary CH refined with riding coordinates:
 C11(H11), C14(H14)
4.b Secondary CH2 refined with riding coordinates:
 C3(H3A,H3B), C19(H19A,H19B), C21(H21A,H21B)
4.c Aromatic/amide H refined with riding coordinates:
 C7(H7), C8(H8), C9(H9), C23(H23), C26(H26), C27(H27)
4.d Idealised Me refined as rotating group:
 C12(H12A,H12B,H12C), C13(H13A,H13B,H13C), C15(H15A,H15B,H15C), C16(H16A,H16B,
 H16C), C17(H17A,H17B,H17C), C18(H18A,H18B,H18C), C20(H20A,H20B,H20C), C22(H22A,
 H22B,H22C)
;
_olex2_submission_special_instructions 'No special instructions were received'

loop_
_space_group_symop_operation_xyz
'x, y, z'
'-x+1/2, y+1/2, -z+1/2'
'-x, -y, -z'
'x-1/2, -y-1/2, z-1/2'

loop_
_atom_site_label
_atom_site_type_symbol
_atom_site_fract_x
_atom_site_fract_y
_atom_site_fract_z
_atom_site_U_iso_or_equiv
_atom_site_adp_type
_atom_site_occupancy
_atom_site_site_symmetry_order
_atom_site_calc_flag
_atom_site_refinement_flags_posn
_atom_site_refinement_flags_adp
_atom_site_refinement_flags_occupancy
_atom_site_disorder_assembly
_atom_site_disorder_group
O1 O 0.7143(2) 0.56076(9) 0.38049(11) 0.0437(6) Uani 1 1 d . U . . .
O2 O 0.8045(3) 0.34182(11) 0.23916(13) 0.0728(8) Uani 1 1 d . U . . .
N1 N 0.7652(2) 0.74473(10) 0.47106(12) 0.0344(6) Uani 1 1 d . . . . .
C1 C 0.7301(3) 0.69293(13) 0.43971(15) 0.0351(7) Uani 1 1 d . . . . .
C2 C 0.6544(3) 0.79314(13) 0.46964(17) 0.0428(8) Uani 1 1 d . . . . .
C3 C 0.5555(3) 0.76496(13) 0.41229(18) 0.0492(9) Uani 1 1 d . . . . .
H3A H 0.567373 0.784572 0.364492 0.059 Uiso 1 1 calc R . . . .
H3B H 0.460911 0.771486 0.426396 0.059 Uiso 1 1 calc R . . . .
C4 C 0.5861(3) 0.69565(13) 0.40768(17) 0.0434(8) Uani 1 1 d . . . . .
C5 C 0.8978(3) 0.75397(13) 0.50723(15) 0.0341(7) Uani 1 1 d . . . . .
C6 C 0.9990(3) 0.77969(13) 0.46600(16) 0.0383(8) Uani 1 1 d . . . . .
C7 C 1.1252(3) 0.78893(14) 0.50059(17) 0.0476(9) Uani 1 1 d . . . . .
H7 H 1.195041 0.808433 0.475108 0.057 Uiso 1 1 calc R . . . .
C8 C 1.1500(3) 0.77009(15) 0.57147(18) 0.0521(9) Uani 1 1 d . . . . .
H8 H 1.236883 0.776485 0.593974 0.062 Uiso 1 1 calc R . . . .
C9 C 1.0509(3) 0.74232(15) 0.60961(17) 0.0444(8) Uani 1 1 d . . . . .
H9 H 1.070830 0.728992 0.657922 0.053 Uiso 1 1 calc R . . . .
C10 C 0.9209(3) 0.73316(13) 0.57893(15) 0.0379(8) Uani 1 1 d . . . . .
C11 C 0.9815(3) 0.79238(14) 0.38485(16) 0.0446(8) Uani 1 1 d . . . . .
H11 H 0.882626 0.790106 0.371565 0.054 Uiso 1 1 calc R . . . .
C12 C 1.0532(3) 0.74255(16) 0.34193(17) 0.0534(9) Uani 1 1 d . . . . .
H12A H 1.151355 0.746589 0.349909 0.080 Uiso 1 1 calc GR . . . .
H12B H 1.029827 0.747147 0.290058 0.080 Uiso 1 1 calc GR . . . .
H12C H 1.024301 0.702074 0.358403 0.080 Uiso 1 1 calc GR . . . .
C13 C 1.0314(4) 0.85599(16) 0.3640(2) 0.0630(11) Uani 1 1 d . . . . .
H13A H 0.988698 0.886930 0.394147 0.094 Uiso 1 1 calc GR . . . .
H13B H 1.007582 0.863841 0.312706 0.094 Uiso 1 1 calc GR . . . .
H13C H 1.129879 0.858026 0.371687 0.094 Uiso 1 1 calc GR . . . .
C14 C 0.8189(3) 0.69903(15) 0.62281(15) 0.0444(8) Uani 1 1 d . . . . .
H14 H 0.731311 0.697605 0.593922 0.053 Uiso 1 1 calc R . . . .
C15 C 0.8650(4) 0.63219(16) 0.63852(18) 0.0586(10) Uani 1 1 d . . . . .
H15A H 0.879905 0.611081 0.592555 0.088 Uiso 1 1 calc GR . . . .
H15B H 0.794808 0.610696 0.664752 0.088 Uiso 1 1 calc GR . . . .
H15C H 0.949372 0.632601 0.668159 0.088 Uiso 1 1 calc GR . . . .
C16 C 0.7939(4) 0.73040(18) 0.69475(18) 0.0652(11) Uani 1 1 d . . . . .
H16A H 0.875947 0.728049 0.726160 0.098 Uiso 1 1 calc GR . . . .
H16B H 0.719248 0.709911 0.718486 0.098 Uiso 1 1 calc GR . . . .
H16C H 0.770436 0.773471 0.685982 0.098 Uiso 1 1 calc GR . . . .
C17 C 0.7055(3) 0.85567(13) 0.44722(18) 0.0496(9) Uani 1 1 d . . . . .
H17A H 0.779747 0.868390 0.480591 0.074 Uiso 1 1 calc GR . . . .
H17B H 0.631675 0.885544 0.448889 0.074 Uiso 1 1 calc GR . . . .
H17C H 0.738083 0.853448 0.397704 0.074 Uiso 1 1 calc GR . . . .
C18 C 0.5963(4) 0.79818(16) 0.54493(19) 0.0590(10) Uani 1 1 d . . . . .
H18A H 0.560631 0.758260 0.559315 0.089 Uiso 1 1 calc GR . . . .
H18B H 0.523137 0.828520 0.543868 0.089 Uiso 1 1 calc GR . . . .
H18C H 0.667708 0.811015 0.579982 0.089 Uiso 1 1 calc GR . . . .
C19 C 0.5716(4) 0.67357(15) 0.32784(18) 0.0519(10) Uani 1 1 d . . . . .
H19A H 0.563116 0.628361 0.327621 0.062 Uiso 1 1 calc R . . . .
H19B H 0.486795 0.690585 0.305855 0.062 Uiso 1 1 calc R . . . .
C20 C 0.6874(4) 0.69126(16) 0.28091(18) 0.0637(11) Uani 1 1 d . . . . .
H20A H 0.667888 0.677555 0.230954 0.096 Uiso 1 1 calc GR . . . .
H20B H 0.770850 0.671813 0.299722 0.096 Uiso 1 1 calc GR . . . .
H20C H 0.698432 0.735885 0.281604 0.096 Uiso 1 1 calc GR . . . .
C21 C 0.5012(3) 0.65595(15) 0.45798(19) 0.0502(9) Uani 1 1 d . . . . .
H21A H 0.536299 0.613484 0.457045 0.060 Uiso 1 1 calc R . . . .
H21B H 0.514354 0.671370 0.508279 0.060 Uiso 1 1 calc R . . . .
C22 C 0.3496(3) 0.65431(17) 0.4390(2) 0.0732(12) Uani 1 1 d . . . . .
H22A H 0.334617 0.637719 0.389924 0.110 Uiso 1 1 calc GR . . . .
H22B H 0.312718 0.695939 0.440985 0.110 Uiso 1 1 calc GR . . . .
H22C H 0.304184 0.628233 0.473884 0.110 Uiso 1 1 calc GR . . . .
C23 C 0.8186(3) 0.64132(13) 0.44831(15) 0.0350(7) Uani 1 1 d . . . . .
H23 H 0.899766 0.651011 0.475081 0.042 Uiso 1 1 calc R . . . .
C24 C 0.8137(3) 0.58268(13) 0.42747(15) 0.0351(7) Uani 1 1 d . . . . .
C25 C 0.9118(3) 0.53822(12) 0.46167(14) 0.0314(7) Uani 1 1 d . . . . .
C26 C 0.8623(3) 0.48897(13) 0.49932(15) 0.0364(7) Uani 1 1 d . . . . .
H26 H 0.767612 0.481436 0.498994 0.044 Uiso 1 1 calc R . . . .
C27 C 0.9505(3) 0.45048(13) 0.53760(15) 0.0348(7) Uani 1 1 d . . . . .
H27 H 0.916495 0.416397 0.563310 0.042 Uiso 1 1 calc R . . . .
C28 C 0.7392(3) 0.50567(14) 0.34363(16) 0.0408(7) Uani 1 1 d . U . . .
C29 C 0.8427(3) 0.50001(15) 0.29541(17) 0.0457(8) Uani 1 1 d . U . . .
C30 C 0.8634(4) 0.44581(16) 0.25957(18) 0.0505(8) Uani 1 1 d . U . . .
C31 C 0.7818(4) 0.39252(16) 0.27035(18) 0.0538(9) Uani 1 1 d . U . . .
C32 C 0.6738(3) 0.40172(13) 0.31980(16) 0.0397(8) Uani 1 1 d . U . . .
C33 C 0.6530(3) 0.45596(15) 0.35341(17) 0.0436(8) Uani 1 1 d . U . . .
Cl1 Cl 0.9482(3) 0.56751(12) 0.27832(16) 0.0499(9) Uani 0.554(6) 1 d . U P A 1
Cl2 Cl 1.0011(3) 0.44322(13) 0.19571(15) 0.0553(9) Uani 0.554(6) 1 d . U P A 1
N2 N 0.4465(10) 0.4696(5) 0.4289(6) 0.067(3) Uani 0.554(6) 1 d . U P A 1
N3 N 0.5389(8) 0.3071(4) 0.3399(4) 0.058(2) Uani 0.554(6) 1 d . U P A 1
C2B C 0.6114(12) 0.3557(5) 0.3275(7) 0.063(3) Uani 0.554(6) 1 d . U P A 1
C35 C 0.5505(17) 0.4615(8) 0.3923(8) 0.055(3) Uani 0.554(6) 1 d . U P A 1
Cl1B Cl 0.5122(4) 0.46652(17) 0.4147(2) 0.0491(11) Uani 0.446(6) 1 d . U P A 2
Cl4 Cl 0.5591(4) 0.33860(14) 0.33904(18) 0.0564(10) Uani 0.446(6) 1 d . U P A 2
N2B N 1.0028(14) 0.5887(6) 0.2740(8) 0.089(4) Uani 0.446(6) 1 d . U P A 2
N3B N 1.0519(13) 0.4254(6) 0.1724(7) 0.082(4) Uani 0.446(6) 1 d . U P A 2
C34B C 0.9534(19) 0.4359(9) 0.2164(9) 0.077(5) Uani 0.446(6) 1 d . U P A 2
C35B C 0.9209(19) 0.5461(7) 0.2873(10) 0.060(4) Uani 0.446(6) 1 d . U P A 2

loop_
_atom_site_aniso_label
_atom_site_aniso_U_11
_atom_site_aniso_U_22
_atom_site_aniso_U_33
_atom_site_aniso_U_23
_atom_site_aniso_U_13
_atom_site_aniso_U_12
O1 0.0517(13) 0.0294(12) 0.0484(13) -0.0086(9) -0.0218(10) 0.0062(10)
O2 0.115(2) 0.0437(15) 0.0584(15) -0.0172(12) -0.0191(14) 0.0141(14)
N1 0.0426(14) 0.0223(14) 0.0376(14) 0.0011(11) -0.0087(11) 0.0018(11)
C1 0.0445(18) 0.0257(17) 0.0341(16) 0.0046(14) -0.0100(14) 0.0006(14)
C2 0.0508(19) 0.0246(17) 0.053(2) -0.0009(15) -0.0068(16) 0.0086(15)
C3 0.052(2) 0.0304(18) 0.064(2) 0.0018(16) -0.0172(17) 0.0050(16)
C4 0.0441(19) 0.0290(18) 0.056(2) 0.0061(15) -0.0200(16) 0.0028(15)
C5 0.0449(18) 0.0223(16) 0.0344(17) -0.0060(13) -0.0101(14) 0.0027(14)
C6 0.0461(19) 0.0249(17) 0.0435(18) -0.0010(14) -0.0054(15) -0.0022(14)
C7 0.051(2) 0.042(2) 0.050(2) -0.0004(16) -0.0062(17) -0.0071(16)
C8 0.049(2) 0.052(2) 0.054(2) -0.0074(18) -0.0167(18) -0.0061(18)
C9 0.054(2) 0.040(2) 0.0382(18) -0.0063(15) -0.0140(16) -0.0025(17)
C10 0.0496(19) 0.0294(17) 0.0341(17) -0.0081(14) -0.0070(15) 0.0023(15)
C11 0.055(2) 0.038(2) 0.0404(18) 0.0064(15) -0.0080(16) -0.0025(16)
C12 0.064(2) 0.056(2) 0.0408(19) 0.0051(17) 0.0015(17) 0.0020(19)
C13 0.081(3) 0.046(2) 0.061(2) 0.0120(18) -0.013(2) -0.010(2)
C14 0.052(2) 0.049(2) 0.0318(17) -0.0007(15) -0.0092(15) -0.0022(17)
C15 0.071(2) 0.058(2) 0.045(2) 0.0110(18) -0.0134(18) -0.004(2)
C16 0.077(3) 0.071(3) 0.047(2) -0.0092(19) 0.0010(19) 0.003(2)
C17 0.065(2) 0.0261(18) 0.057(2) -0.0020(15) -0.0133(17) 0.0066(16)
C18 0.065(2) 0.049(2) 0.063(2) -0.0034(18) 0.0056(19) 0.0192(19)
C19 0.064(2) 0.0308(19) 0.059(2) 0.0012(16) -0.0313(19) 0.0045(17)
C20 0.102(3) 0.040(2) 0.046(2) 0.0043(17) -0.029(2) 0.002(2)
C21 0.0427(19) 0.0338(19) 0.073(2) 0.0061(17) -0.0095(17) 0.0015(15)
C22 0.048(2) 0.051(2) 0.118(3) 0.002(2) -0.017(2) 0.0014(18)
C23 0.0442(18) 0.0245(17) 0.0352(16) -0.0015(13) -0.0136(14) -0.0028(14)
C24 0.0399(17) 0.0290(18) 0.0355(17) 0.0012(13) -0.0087(14) 0.0000(14)
C25 0.0386(17) 0.0213(16) 0.0336(16) -0.0008(13) -0.0069(13) 0.0024(14)
C26 0.0393(17) 0.0312(18) 0.0380(17) -0.0027(14) -0.0100(14) 0.0007(14)
C27 0.0422(18) 0.0230(16) 0.0386(17) 0.0044(13) -0.0074(14) -0.0025(13)
C28 0.0535(19) 0.0297(16) 0.0380(17) -0.0042(13) -0.0171(13) 0.0065(13)
C29 0.057(2) 0.0406(19) 0.0386(18) -0.0032(14) -0.0154(14) 0.0034(16)
C30 0.066(2) 0.0445(19) 0.0396(19) -0.0092(15) -0.0116(16) 0.0120(16)
C31 0.078(2) 0.0387(18) 0.0429(19) -0.0073(15) -0.0244(15) 0.0051(16)
C32 0.060(2) 0.0200(15) 0.0374(17) -0.0052(13) -0.0249(14) -0.0021(14)
C33 0.0497(19) 0.0389(17) 0.0407(19) -0.0022(14) -0.0172(15) 0.0041(15)
Cl1 0.068(2) 0.039(2) 0.0425(14) -0.0006(16) -0.0007(13) -0.0060(14)
Cl2 0.070(2) 0.0509(14) 0.046(2) -0.0090(13) 0.0028(12) -0.0007(15)
N2 0.062(6) 0.065(5) 0.073(5) -0.018(3) -0.002(4) 0.013(5)
N3 0.080(4) 0.035(4) 0.058(4) -0.012(4) -0.006(3) -0.015(4)
C2B 0.085(6) 0.042(4) 0.059(6) 0.000(4) -0.022(5) -0.014(4)
C35 0.065(5) 0.046(6) 0.054(7) -0.014(5) -0.006(3) 0.004(4)
Cl1B 0.058(3) 0.0379(17) 0.051(3) -0.0125(18) -0.0072(18) 0.001(2)
Cl4 0.088(2) 0.029(2) 0.0516(16) -0.0105(18) -0.0065(16) -0.0224(17)
N2B 0.106(9) 0.060(7) 0.102(8) 0.011(5) -0.005(7) -0.024(5)
N3B 0.086(7) 0.091(9) 0.068(7) -0.022(5) 0.007(4) 0.005(5)
C34B 0.081(8) 0.104(12) 0.045(7) -0.014(6) -0.005(4) 0.019(6)
C35B 0.080(6) 0.054(6) 0.044(7) 0.010(6) -0.020(5) -0.010(5)

loop_
_atom_type_symbol
_atom_type_description
_atom_type_scat_dispersion_real
_atom_type_scat_dispersion_imag
_atom_type_scat_source
C C 0.0181 0.0091 'International Tables Vol C Tables 4.2.6.8 and 6.1.1.4'
H H 0.0000 0.0000 'International Tables Vol C Tables 4.2.6.8 and 6.1.1.4'
Cl Cl 0.3639 0.7018 'International Tables Vol C Tables 4.2.6.8 and 6.1.1.4'
N N 0.0311 0.0180 'International Tables Vol C Tables 4.2.6.8 and 6.1.1.4'
O O 0.0492 0.0322 'International Tables Vol C Tables 4.2.6.8 and 6.1.1.4'

loop_
_geom_angle_atom_site_label_1
_geom_angle_atom_site_label_2
_geom_angle_atom_site_label_3
_geom_angle
_geom_angle_site_symmetry_1
_geom_angle_site_symmetry_3
C24 O1 C28 117.9(2) . .
C1 N1 C2 114.4(2) . .
C1 N1 C5 122.5(2) . .
C5 N1 C2 123.0(2) . .
N1 C1 C4 111.4(2) . .
N1 C1 C23 118.7(2) . .
C23 C1 C4 129.2(3) . .
N1 C2 C3 100.0(2) . .
N1 C2 C18 109.3(2) . .
C17 C2 N1 112.4(3) . .
C17 C2 C3 112.4(2) . .
C17 C2 C18 108.9(3) . .
C18 C2 C3 113.7(3) . .
C2 C3 C4 107.9(2) . .
C1 C4 C3 101.5(2) . .
C1 C4 C19 114.1(3) . .
C1 C4 C21 105.6(2) . .
C3 C4 C19 110.2(2) . .
C21 C4 C3 113.9(3) . .
C21 C4 C19 111.3(3) . .
C6 C5 N1 117.1(2) . .
C6 C5 C10 123.1(3) . .
C10 C5 N1 119.6(3) . .
C5 C6 C11 123.3(2) . .
C7 C6 C5 117.2(3) . .
C7 C6 C11 119.3(3) . .
C8 C7 C6 120.9(3) . .
C9 C8 C7 120.8(3) . .
C8 C9 C10 121.4(3) . .
C5 C10 C14 125.0(3) . .
C9 C10 C5 116.6(3) . .
C9 C10 C14 118.4(3) . .
C6 C11 C12 109.8(2) . .
C6 C11 C13 112.7(3) . .
C13 C11 C12 110.8(3) . .
C10 C14 C15 111.4(3) . .
C10 C14 C16 112.2(3) . .
C16 C14 C15 108.5(3) . .
C20 C19 C4 114.8(3) . .
C22 C21 C4 115.3(3) . .
C24 C23 C1 134.9(3) . .
O1 C24 C25 118.6(2) . .
C23 C24 O1 122.2(2) . .
C23 C24 C25 119.0(2) . .
C26 C25 C24 118.8(3) . .
C26 C25 C27 120.1(2) . 3_766
C27 C25 C24 120.8(3) 3_766 .
C25 C26 C27 120.0(3) . .
C25 C27 C26 119.9(3) 3_766 .
C29 C28 O1 122.2(3) . .
C29 C28 C33 118.9(3) . .
C33 C28 O1 118.9(3) . .
C28 C29 Cl1 118.4(3) . .
C30 C29 C28 120.8(3) . .
C30 C29 Cl1 120.8(3) . .
C35B C29 C28 117.9(9) . .
C35B C29 C30 121.3(9) . .
C29 C30 C31 122.5(4) . .
C29 C30 Cl2 117.5(3) . .
C31 C30 Cl2 119.9(3) . .
C34B C30 C29 125.8(10) . .
C34B C30 C31 111.7(9) . .
O2 C31 C30 122.3(4) . .
O2 C31 C32 123.6(3) . .
C30 C31 C32 114.1(3) . .
C31 C32 Cl4 119.8(3) . .
C33 C32 C31 122.6(3) . .
C33 C32 Cl4 117.6(3) . .
C2B C32 C31 111.0(6) . .
C2B C32 C33 126.4(7) . .
C28 C33 Cl1B 117.5(3) . .
C32 C33 C28 121.0(3) . .
C32 C33 Cl1B 121.4(3) . .
C35 C33 C28 120.3(8) . .
C35 C33 C32 118.7(8) . .
C32 C2B N3 175.9(13) . .
N2 C35 C33 176.8(19) . .
C30 C34B N3B 178(2) . .
N2B C35B C29 174(2) . .

loop_
_geom_bond_atom_site_label_1
_geom_bond_atom_site_label_2
_geom_bond_distance
_geom_bond_site_symmetry_2
O1 C24 1.371(3) .
O1 C28 1.407(3) .
O2 C31 1.270(4) .
N1 C1 1.310(3) .
N1 C2 1.521(4) .
N1 C5 1.463(3) .
C1 C4 1.522(4) .
C1 C23 1.431(4) .
C2 C3 1.541(4) .
C2 C17 1.518(4) .
C2 C18 1.525(5) .
C3 C4 1.546(4) .
C4 C19 1.549(4) .
C4 C21 1.540(5) .
C5 C6 1.396(4) .
C5 C10 1.407(4) .
C6 C7 1.394(4) .
C6 C11 1.524(4) .
C7 C8 1.382(4) .
C8 C9 1.368(5) .
C9 C10 1.400(4) .
C10 C14 1.512(4) .
C11 C12 1.534(5) .
C11 C13 1.527(4) .
C14 C15 1.552(4) .
C14 C16 1.520(4) .
C19 C20 1.510(5) .
C21 C22 1.526(4) .
C23 C24 1.336(4) .
C24 C25 1.494(4) .
C25 C26 1.379(4) .
C25 C27 1.384(4) 3_766
C26 C27 1.385(4) .
C28 C29 1.385(4) .
C28 C33 1.396(4) .
C29 C30 1.374(4) .
C29 Cl1 1.839(4) .
C29 C35B 1.281(16) .
C30 C31 1.433(5) .
C30 Cl2 1.833(5) .
C30 C34B 1.235(17) .
C31 C32 1.443(5) .
C32 C33 1.355(4) .
C32 C2B 1.190(12) .
C32 Cl4 1.828(4) .
C33 C35 1.269(13) .
C33 Cl1B 1.840(5) .
N2 C35 1.263(17) .
N3 C2B 1.304(15) .
N2B C35B 1.26(2) .
N3B C34B 1.31(2) .
